data_7061174
loop_
_publ_author_name
'Shyamsivappan, Selvaraj'
'Vivek, Raju'
'Suresh, Thangaraj'
'Naveen, Palanivel'
'Kaviyarasu, Adhigaman'
'Amsaveni, Sundarasamy'
'Athimoolam, Shunmuganarayanan'
'Mohan, Palathurai Subramaniam'

_publ_section_title
;
 New
 N-(3&#x2032;-acetyl-8-nitro-2,3-dihydro-1H,3&#x2032;H-spiro[quinoline-4,2&#x2032;-[1,3,4]thiadiazol]-5&#x2032;-yl)
 acetamides induced cell death in MCF-7 cells via G2/M phase cell cycle
 arrest
;
_journal_issue 6
_journal_name_full 'New Journal of Chemistry'
_journal_page_first 2817
_journal_page_last 2828
_journal_paper_doi 10.1039/D1NJ02550C
_journal_volume 46
_journal_year 2022
_chemical_formula_moiety 'C21 H21 N5 O4 S'
_chemical_formula_sum 'C21 H21 N5 O4 S'
_chemical_formula_weight 439.49
_space_group_crystal_system monoclinic
_space_group_IT_number 14
_space_group_name_Hall '-P 2yn'
_space_group_name_H-M_alt 'P 1 21/n 1'
_atom_sites_solution_hydrogens geom
_audit_creation_method SHELXL-2014
_audit_update_record
;
2020-01-28 deposited with the CCDC.	2021-12-23 downloaded from the CCDC.
;
_cell_angle_alpha 90
_cell_angle_beta 99.75(3)
_cell_angle_gamma 90
_cell_formula_units_Z 4
_cell_length_a 9.7258(17)
_cell_length_b 11.0684(19)
_cell_length_c 20.736(3)
_cell_measurement_reflns_used 2415
_cell_measurement_temperature 293(2)
_cell_measurement_theta_max 24.82
_cell_measurement_theta_min 2.16
_cell_volume 2200.0(7)
_computing_cell_refinement '<i>SAINT</i> (Bruker, 2001)'
_computing_data_collection '<i>SMART</i> (Bruker, 2001)'
_computing_data_reduction <i>SAINT</i>
_computing_molecular_graphics '<i>PLATON</i> (Spek, 2009)'
_computing_publication_material SHELXL-2014
_computing_structure_refinement SHELXL-2014
_computing_structure_solution 'SHELXL-2014 (Sheldrick, 2015)'
_diffrn_ambient_temperature 293(2)
_diffrn_measured_fraction_theta_full 0.974
_diffrn_measured_fraction_theta_max 1.000
_diffrn_measurement_device_type 'Bruker SMART APEX CCD area-detector'
_diffrn_measurement_method \w
_diffrn_radiation_source 'fine-focus sealed tube'
_diffrn_radiation_type MoK\a
_diffrn_radiation_wavelength 0.71073
_diffrn_reflns_av_R_equivalents 0.0357
_diffrn_reflns_av_unetI/netI 0.0322
_diffrn_reflns_Laue_measured_fraction_full 0.974
_diffrn_reflns_Laue_measured_fraction_max 1.000
_diffrn_reflns_limit_h_max 11
_diffrn_reflns_limit_h_min -10
_diffrn_reflns_limit_k_max 13
_diffrn_reflns_limit_k_min -13
_diffrn_reflns_limit_l_max 24
_diffrn_reflns_limit_l_min -24
_diffrn_reflns_number 16122
_diffrn_reflns_point_group_measured_fraction_full 0.974
_diffrn_reflns_point_group_measured_fraction_max 1.000
_diffrn_reflns_theta_full 25.242
_diffrn_reflns_theta_max 24.999
_diffrn_reflns_theta_min 2.092
_exptl_absorpt_coefficient_mu 0.184
_exptl_absorpt_correction_T_max 0.7461
_exptl_absorpt_correction_T_min 0.6466
_exptl_absorpt_correction_type multi-scan
_exptl_absorpt_process_details 'SADABS 2014/5'
_exptl_crystal_colour colourless
_exptl_crystal_density_diffrn 1.327
_exptl_crystal_density_method none
_exptl_crystal_description block
_exptl_crystal_F_000 920
_exptl_crystal_size_max 0.18
_exptl_crystal_size_mid 0.16
_exptl_crystal_size_min 0.13
_refine_diff_density_max 0.254
_refine_diff_density_min -0.175
_refine_diff_density_rms 0.040
_refine_ls_extinction_method none
_refine_ls_goodness_of_fit_ref 1.067
_refine_ls_hydrogen_treatment constr
_refine_ls_matrix_type full
_refine_ls_number_parameters 283
_refine_ls_number_reflns 3880
_refine_ls_number_restraints 0
_refine_ls_restrained_S_all 1.067
_refine_ls_R_factor_all 0.0559
_refine_ls_R_factor_gt 0.0436
_refine_ls_shift/su_max 0.000
_refine_ls_shift/su_mean 0.000
_refine_ls_structure_factor_coef Fsqd
_refine_ls_weighting_details 'w=1/[\s^2^(Fo^2^)+(0.0450P)^2^+1.0697P] where P=(Fo^2^+2Fc^2^)/3'
_refine_ls_weighting_scheme calc
_refine_ls_wR_factor_gt 0.1073
_refine_ls_wR_factor_ref 0.1136
_reflns_Friedel_coverage 0.000
_reflns_number_gt 3174
_reflns_number_total 3880
_reflns_threshold_expression 'I > 2\s(I)'
_cod_data_source_file d1nj02550c2.cif
_cod_data_source_block shelx_CCDC4
_cod_depositor_comments 'Adding full bibliography for 7061170--7061176.cif.'
_cod_original_sg_symbol_H-M 'P 21/n'
_cod_database_code 7061174
_shelx_space_group_comment
;
The symmetry employed for this shelxl refinement is uniquely defined
by the following loop, which should always be used as a source of
symmetry information in preference to the above space-group names.
They are only intended as comments.
;
_shelxl_version_number 2014-3

loop_
_space_group_symop_operation_xyz
'x, y, z'
'-x+1/2, y+1/2, -z+1/2'
'-x, -y, -z'
'x-1/2, -y-1/2, z-1/2'

loop_
_atom_site_label
_atom_site_type_symbol
_atom_site_fract_x
_atom_site_fract_y
_atom_site_fract_z
_atom_site_U_iso_or_equiv
_atom_site_adp_type
_atom_site_occupancy
_atom_site_site_symmetry_order
_atom_site_calc_flag
_atom_site_refinement_flags_posn
_atom_site_refinement_flags_adp
_atom_site_refinement_flags_occupancy
_atom_site_disorder_assembly
_atom_site_disorder_group
C1 C 0.4026(2) 0.5824(2) 0.77880(10) 0.0474(5) Uani 1 1 d . . . . .
C2 C 0.2670(3) 0.5544(2) 0.78826(10) 0.0542(6) Uani 1 1 d . . . . .
H14 H 0.2382 0.5777 0.8270 0.065 Uiso 1 1 calc R U . . .
C3 C 0.1741(2) 0.4926(2) 0.74110(11) 0.0541(6) Uani 1 1 d . . . . .
C4 C 0.0282(3) 0.4583(4) 0.75206(14) 0.0871(10) Uani 1 1 d . . . . .
H15 H -0.0307 0.4451 0.7106 0.131 Uiso 1 1 calc R U . . .
H16 H -0.0096 0.5225 0.7748 0.131 Uiso 1 1 calc R U . . .
H17 H 0.0328 0.3857 0.7777 0.131 Uiso 1 1 calc R U . . .
C5 C 0.2229(2) 0.4607(2) 0.68265(10) 0.0464(5) Uani 1 1 d . . . . .
H18 H 0.1628 0.4196 0.6504 0.056 Uiso 1 1 calc R U . . .
C6 C 0.3565(2) 0.48810(18) 0.67130(9) 0.0372(5) Uani 1 1 d . . . . .
C7 C 0.4543(2) 0.54851(18) 0.72049(9) 0.0415(5) Uani 1 1 d . . . . .
C8 C 0.4009(2) 0.45023(18) 0.60637(9) 0.0376(5) Uani 1 1 d . . . . .
C9 C 0.5360(2) 0.5146(2) 0.59484(10) 0.0496(6) Uani 1 1 d . . . . .
H3 H 0.5726 0.4749 0.5596 0.059 Uiso 1 1 calc R U . . .
H19 H 0.5152 0.5978 0.5821 0.059 Uiso 1 1 calc R U . . .
C10 C 0.6446(2) 0.5115(2) 0.65687(11) 0.0548(6) Uani 1 1 d . . . . .
H20 H 0.6694 0.4284 0.6683 0.066 Uiso 1 1 calc R U . . .
H21 H 0.7282 0.5534 0.6495 0.066 Uiso 1 1 calc R U . . .
C11 C 0.2333(2) 0.58270(19) 0.53081(10) 0.0425(5) Uani 1 1 d . . . . .
C12 C 0.1301(3) 0.5945(2) 0.46737(11) 0.0549(6) Uani 1 1 d . . . . .
H11 H 0.1152 0.5166 0.4469 0.082 Uiso 1 1 calc R U . . .
H12 H 0.1666 0.6490 0.4385 0.082 Uiso 1 1 calc R U . . .
H13 H 0.0431 0.6252 0.4766 0.082 Uiso 1 1 calc R U . . .
C13 C 0.3103(2) 0.27152(18) 0.53042(9) 0.0357(4) Uani 1 1 d . . . . .
C14 C 0.3302(2) 0.0499(2) 0.52302(11) 0.0487(5) Uani 1 1 d . . . . .
C15 C 0.2818(3) -0.0626(2) 0.48381(14) 0.0689(7) Uani 1 1 d . . . . .
H4 H 0.3221 -0.0641 0.4447 0.103 Uiso 1 1 calc R U . . .
H5 H 0.1819 -0.0617 0.4724 0.103 Uiso 1 1 calc R U . . .
H6 H 0.3106 -0.1330 0.5096 0.103 Uiso 1 1 calc R U . . .
C16 C 0.1986(2) 0.17165(19) 0.42991(10) 0.0440(5) Uani 1 1 d . . . . .
C17 C 0.0548(3) 0.1877(2) 0.42262(13) 0.0642(7) Uani 1 1 d . . . . .
H10 H 0.0103 0.1864 0.4589 0.077 Uiso 1 1 calc R U . . .
C18 C -0.0224(3) 0.2060(3) 0.35945(17) 0.0867(10) Uani 1 1 d . . . . .
H9 H -0.1184 0.2177 0.3538 0.104 Uiso 1 1 calc R U . . .
C19 C 0.0454(4) 0.2065(3) 0.30567(15) 0.0910(11) Uani 1 1 d . . . . .
H2 H -0.0054 0.2200 0.2641 0.109 Uiso 1 1 calc R U . . .
C20 C 0.1880(4) 0.1872(3) 0.31318(13) 0.0781(9) Uani 1 1 d . . . . .
H8 H 0.2317 0.1850 0.2766 0.094 Uiso 1 1 calc R U . . .
C21 C 0.2665(3) 0.1710(2) 0.37564(11) 0.0594(6) Uani 1 1 d . . . . .
H7 H 0.3625 0.1600 0.3810 0.071 Uiso 1 1 calc R U . . .
N1 N 0.4913(3) 0.6435(2) 0.83316(10) 0.0649(6) Uani 1 1 d . . . . .
N2 N 0.58885(19) 0.56940(19) 0.71074(9) 0.0545(5) Uani 1 1 d . . . . .
H22 H 0.6413 0.6174 0.7367 0.065 Uiso 1 1 calc R U . . .
N3 N 0.28713(17) 0.46882(14) 0.54843(7) 0.0367(4) Uani 1 1 d . . . . .
N4 N 0.24932(17) 0.36965(14) 0.50660(7) 0.0363(4) Uani 1 1 d . . . . .
N5 N 0.28249(19) 0.16140(15) 0.49571(8) 0.0418(4) Uani 1 1 d . . . . .
O1 O 0.4450(2) 0.6626(2) 0.88451(9) 0.0987(8) Uani 1 1 d . . . . .
O2 O 0.6142(2) 0.6735(2) 0.82772(10) 0.0867(6) Uani 1 1 d . . . . .
O3 O 0.27043(19) 0.67082(14) 0.56667(8) 0.0608(5) Uani 1 1 d . . . . .
O4 O 0.4080(2) 0.04630(15) 0.57662(8) 0.0644(5) Uani 1 1 d . . . . .
S1 S 0.42541(6) 0.28058(5) 0.60669(2) 0.04444(17) Uani 1 1 d . . . . .

loop_
_atom_site_aniso_label
_atom_site_aniso_U_11
_atom_site_aniso_U_22
_atom_site_aniso_U_33
_atom_site_aniso_U_23
_atom_site_aniso_U_13
_atom_site_aniso_U_12
C1 0.0590(14) 0.0439(12) 0.0355(11) -0.0087(10) -0.0032(10) 0.0032(11)
C2 0.0646(15) 0.0633(15) 0.0351(11) -0.0095(11) 0.0096(10) 0.0093(12)
C3 0.0535(14) 0.0684(16) 0.0418(12) -0.0050(11) 0.0123(10) -0.0010(12)
C4 0.0666(18) 0.134(3) 0.0666(17) -0.0155(18) 0.0287(14) -0.0144(18)
C5 0.0490(13) 0.0561(14) 0.0331(10) -0.0043(10) 0.0043(9) -0.0081(11)
C6 0.0464(12) 0.0353(11) 0.0284(9) -0.0005(8) 0.0024(8) -0.0035(9)
C7 0.0504(13) 0.0352(11) 0.0359(10) 0.0004(9) -0.0014(9) -0.0019(9)
C8 0.0434(11) 0.0378(11) 0.0309(10) 0.0017(8) 0.0041(8) -0.0020(9)
C9 0.0478(13) 0.0592(14) 0.0428(11) 0.0037(11) 0.0108(10) -0.0096(11)
C10 0.0447(13) 0.0673(16) 0.0525(13) 0.0008(12) 0.0082(10) -0.0092(11)
C11 0.0530(13) 0.0376(12) 0.0376(11) 0.0042(10) 0.0099(9) 0.0026(10)
C12 0.0632(15) 0.0518(14) 0.0477(13) 0.0106(11) 0.0039(11) 0.0140(12)
C13 0.0424(11) 0.0379(11) 0.0276(9) 0.0010(8) 0.0086(8) -0.0026(9)
C14 0.0619(14) 0.0401(12) 0.0466(13) 0.0042(10) 0.0165(11) 0.0028(11)
C15 0.094(2) 0.0358(13) 0.0757(17) -0.0016(12) 0.0116(15) -0.0023(13)
C16 0.0554(13) 0.0356(11) 0.0392(11) -0.0074(9) 0.0030(9) -0.0020(10)
C17 0.0594(16) 0.0650(16) 0.0657(16) -0.0248(13) 0.0036(12) 0.0008(13)
C18 0.0740(19) 0.078(2) 0.093(2) -0.0379(18) -0.0300(17) 0.0158(16)
C19 0.140(3) 0.0574(18) 0.0576(18) -0.0178(14) -0.034(2) 0.0088(19)
C20 0.122(3) 0.0675(18) 0.0415(14) -0.0087(13) 0.0042(15) -0.0178(18)
C21 0.0755(17) 0.0591(15) 0.0443(13) -0.0105(11) 0.0120(12) -0.0089(13)
N1 0.0744(16) 0.0666(14) 0.0471(12) -0.0203(10) -0.0084(11) 0.0027(12)
N2 0.0496(11) 0.0625(13) 0.0489(11) -0.0104(9) 0.0007(9) -0.0169(10)
N3 0.0480(10) 0.0331(9) 0.0272(8) -0.0002(7) 0.0014(7) 0.0001(7)
N4 0.0443(10) 0.0343(9) 0.0293(8) -0.0010(7) 0.0032(7) -0.0023(7)
N5 0.0550(11) 0.0340(9) 0.0361(9) -0.0025(7) 0.0068(8) 0.0008(8)
O1 0.0997(16) 0.136(2) 0.0564(12) -0.0528(13) 0.0026(11) 0.0038(14)
O2 0.0793(15) 0.1034(16) 0.0699(12) -0.0318(12) -0.0089(10) -0.0220(12)
O3 0.0868(12) 0.0363(9) 0.0563(10) -0.0031(8) 0.0038(9) 0.0011(8)
O4 0.0918(13) 0.0472(10) 0.0515(10) 0.0079(8) 0.0046(9) 0.0113(9)
S1 0.0585(3) 0.0411(3) 0.0307(3) 0.0013(2) -0.0010(2) 0.0074(3)

loop_
_atom_type_symbol
_atom_type_description
_atom_type_scat_dispersion_real
_atom_type_scat_dispersion_imag
_atom_type_scat_source
C C 0.0033 0.0016 'International Tables Vol C Tables 4.2.6.8 and 6.1.1.4'
H H 0.0000 0.0000 'International Tables Vol C Tables 4.2.6.8 and 6.1.1.4'
N N 0.0061 0.0033 'International Tables Vol C Tables 4.2.6.8 and 6.1.1.4'
O O 0.0106 0.0060 'International Tables Vol C Tables 4.2.6.8 and 6.1.1.4'
S S 0.1246 0.1234 'International Tables Vol C Tables 4.2.6.8 and 6.1.1.4'

loop_
_geom_angle_atom_site_label_1
_geom_angle_atom_site_label_2
_geom_angle_atom_site_label_3
_geom_angle
_geom_angle_site_symmetry_1
_geom_angle_site_symmetry_3
_geom_angle_publ_flag
C2 C1 C7 122.19(19) . . ?
C2 C1 N1 116.13(19) . . ?
C7 C1 N1 121.6(2) . . ?
C3 C2 C1 121.6(2) . . ?
C3 C2 H14 119.2 . . ?
C1 C2 H14 119.2 . . ?
C2 C3 C5 116.8(2) . . ?
C2 C3 C4 121.8(2) . . ?
C5 C3 C4 121.4(2) . . ?
C3 C4 H15 109.5 . . ?
C3 C4 H16 109.5 . . ?
H15 C4 H16 109.5 . . ?
C3 C4 H17 109.5 . . ?
H15 C4 H17 109.5 . . ?
H16 C4 H17 109.5 . . ?
C6 C5 C3 123.2(2) . . ?
C6 C5 H18 118.4 . . ?
C3 C5 H18 118.4 . . ?
C5 C6 C7 120.38(18) . . ?
C5 C6 C8 119.77(17) . . ?
C7 C6 C8 119.83(18) . . ?
N2 C7 C1 123.84(19) . . ?
N2 C7 C6 120.35(18) . . ?
C1 C7 C6 115.81(19) . . ?
N3 C8 C6 112.57(16) . . ?
N3 C8 C9 110.04(15) . . ?
C6 C8 C9 112.38(17) . . ?
N3 C8 S1 102.35(12) . . ?
C6 C8 S1 108.70(13) . . ?
C9 C8 S1 110.34(15) . . ?
C10 C9 C8 110.17(17) . . ?
C10 C9 H3 109.6 . . ?
C8 C9 H3 109.6 . . ?
C10 C9 H19 109.6 . . ?
C8 C9 H19 109.6 . . ?
H3 C9 H19 108.1 . . ?
N2 C10 C9 109.90(19) . . ?
N2 C10 H20 109.7 . . ?
C9 C10 H20 109.7 . . ?
N2 C10 H21 109.7 . . ?
C9 C10 H21 109.7 . . ?
H20 C10 H21 108.2 . . ?
O3 C11 N3 119.75(18) . . ?
O3 C11 C12 122.2(2) . . ?
N3 C11 C12 118.01(19) . . ?
C11 C12 H11 109.5 . . ?
C11 C12 H12 109.5 . . ?
H11 C12 H12 109.5 . . ?
C11 C12 H13 109.5 . . ?
H11 C12 H13 109.5 . . ?
H12 C12 H13 109.5 . . ?
N4 C13 N5 119.45(17) . . ?
N4 C13 S1 118.07(15) . . ?
N5 C13 S1 122.48(14) . . ?
O4 C14 N5 120.1(2) . . ?
O4 C14 C15 122.9(2) . . ?
N5 C14 C15 117.0(2) . . ?
C14 C15 H4 109.5 . . ?
C14 C15 H5 109.5 . . ?
H4 C15 H5 109.5 . . ?
C14 C15 H6 109.5 . . ?
H4 C15 H6 109.5 . . ?
H5 C15 H6 109.5 . . ?
C17 C16 C21 121.1(2) . . ?
C17 C16 N5 120.0(2) . . ?
C21 C16 N5 118.9(2) . . ?
C16 C17 C18 119.1(3) . . ?
C16 C17 H10 120.4 . . ?
C18 C17 H10 120.4 . . ?
C19 C18 C17 119.7(3) . . ?
C19 C18 H9 120.1 . . ?
C17 C18 H9 120.1 . . ?
C20 C19 C18 120.8(3) . . ?
C20 C19 H2 119.6 . . ?
C18 C19 H2 119.6 . . ?
C19 C20 C21 120.2(3) . . ?
C19 C20 H8 119.9 . . ?
C21 C20 H8 119.9 . . ?
C16 C21 C20 119.1(3) . . ?
C16 C21 H7 120.4 . . ?
C20 C21 H7 120.4 . . ?
O1 N1 O2 121.1(2) . . ?
O1 N1 C1 119.1(2) . . ?
O2 N1 C1 119.7(2) . . ?
C7 N2 C10 121.38(18) . . ?
C7 N2 H22 119.3 . . ?
C10 N2 H22 119.3 . . ?
C11 N3 N4 119.83(15) . . ?
C11 N3 C8 121.85(16) . . ?
N4 N3 C8 117.74(15) . . ?
C13 N4 N3 111.34(15) . . ?
C14 N5 C13 121.97(17) . . ?
C14 N5 C16 122.38(17) . . ?
C13 N5 C16 115.64(16) . . ?
C13 S1 C8 89.59(9) . . ?

loop_
_geom_bond_atom_site_label_1
_geom_bond_atom_site_label_2
_geom_bond_distance
_geom_bond_site_symmetry_2
_geom_bond_publ_flag
C1 C2 1.401(3) . ?
C1 C7 1.436(3) . ?
C1 N1 1.464(3) . ?
C2 C3 1.394(3) . ?
C2 H14 0.9300 . ?
C3 C5 1.419(3) . ?
C3 C4 1.523(3) . ?
C4 H15 0.9600 . ?
C4 H16 0.9600 . ?
C4 H17 0.9600 . ?
C5 C6 1.393(3) . ?
C5 H18 0.9300 . ?
C6 C7 1.437(3) . ?
C6 C8 1.540(3) . ?
C7 N2 1.377(3) . ?
C8 N3 1.503(2) . ?
C8 C9 1.549(3) . ?
C8 S1 1.893(2) . ?
C9 C10 1.520(3) . ?
C9 H3 0.9700 . ?
C9 H19 0.9700 . ?
C10 N2 1.469(3) . ?
C10 H20 0.9700 . ?
C10 H21 0.9700 . ?
C11 O3 1.242(3) . ?
C11 N3 1.390(3) . ?
C11 C12 1.519(3) . ?
C12 H11 0.9600 . ?
C12 H12 0.9600 . ?
C12 H13 0.9600 . ?
C13 N4 1.295(2) . ?
C13 N5 1.418(3) . ?
C13 S1 1.779(2) . ?
C14 O4 1.235(3) . ?
C14 N5 1.404(3) . ?
C14 C15 1.517(3) . ?
C15 H4 0.9600 . ?
C15 H5 0.9600 . ?
C15 H6 0.9600 . ?
C16 C17 1.392(3) . ?
C16 C21 1.398(3) . ?
C16 N5 1.471(3) . ?
C17 C18 1.410(4) . ?
C17 H10 0.9300 . ?
C18 C19 1.389(5) . ?
C18 H9 0.9300 . ?
C19 C20 1.386(5) . ?
C19 H2 0.9300 . ?
C20 C21 1.399(4) . ?
C20 H8 0.9300 . ?
C21 H7 0.9300 . ?
N1 O1 1.243(3) . ?
N1 O2 1.264(3) . ?
N2 H22 0.8600 . ?
N3 N4 1.409(2) . ?

loop_
_geom_torsion_atom_site_label_1
_geom_torsion_atom_site_label_2
_geom_torsion_atom_site_label_3
_geom_torsion_atom_site_label_4
_geom_torsion
_geom_torsion_site_symmetry_1
_geom_torsion_site_symmetry_2
_geom_torsion_site_symmetry_3
_geom_torsion_site_symmetry_4
_geom_torsion_publ_flag
C7 C1 C2 C3 -0.4(4) . . . . ?
N1 C1 C2 C3 -177.7(2) . . . . ?
C1 C2 C3 C5 -0.8(4) . . . . ?
C1 C2 C3 C4 178.0(3) . . . . ?
C2 C3 C5 C6 0.2(4) . . . . ?
C4 C3 C5 C6 -178.6(2) . . . . ?
C3 C5 C6 C7 1.8(3) . . . . ?
C3 C5 C6 C8 -179.9(2) . . . . ?
C2 C1 C7 N2 -176.8(2) . . . . ?
N1 C1 C7 N2 0.3(3) . . . . ?
C2 C1 C7 C6 2.3(3) . . . . ?
N1 C1 C7 C6 179.41(19) . . . . ?
C5 C6 C7 N2 176.3(2) . . . . ?
C8 C6 C7 N2 -2.0(3) . . . . ?
C5 C6 C7 C1 -2.9(3) . . . . ?
C8 C6 C7 C1 178.83(18) . . . . ?
C5 C6 C8 N3 40.7(3) . . . . ?
C7 C6 C8 N3 -140.95(18) . . . . ?
C5 C6 C8 C9 165.66(19) . . . . ?
C7 C6 C8 C9 -16.0(3) . . . . ?
C5 C6 C8 S1 -71.9(2) . . . . ?
C7 C6 C8 S1 106.40(18) . . . . ?
N3 C8 C9 C10 171.91(18) . . . . ?
C6 C8 C9 C10 45.6(3) . . . . ?
S1 C8 C9 C10 -75.9(2) . . . . ?
C8 C9 C10 N2 -58.1(3) . . . . ?
C21 C16 C17 C18 -1.3(4) . . . . ?
N5 C16 C17 C18 175.5(2) . . . . ?
C16 C17 C18 C19 0.7(4) . . . . ?
C17 C18 C19 C20 1.1(5) . . . . ?
C18 C19 C20 C21 -2.2(5) . . . . ?
C17 C16 C21 C20 0.2(4) . . . . ?
N5 C16 C21 C20 -176.6(2) . . . . ?
C19 C20 C21 C16 1.6(4) . . . . ?
C2 C1 N1 O1 2.8(3) . . . . ?
C7 C1 N1 O1 -174.5(2) . . . . ?
C2 C1 N1 O2 -178.7(2) . . . . ?
C7 C1 N1 O2 4.0(3) . . . . ?
C1 C7 N2 C10 167.2(2) . . . . ?
C6 C7 N2 C10 -11.9(3) . . . . ?
C9 C10 N2 C7 42.7(3) . . . . ?
O3 C11 N3 N4 -177.55(18) . . . . ?
C12 C11 N3 N4 2.3(3) . . . . ?
O3 C11 N3 C8 -6.5(3) . . . . ?
C12 C11 N3 C8 173.40(18) . . . . ?
C6 C8 N3 C11 62.0(2) . . . . ?
C9 C8 N3 C11 -64.2(2) . . . . ?
S1 C8 N3 C11 178.49(15) . . . . ?
C6 C8 N3 N4 -126.75(17) . . . . ?
C9 C8 N3 N4 107.06(19) . . . . ?
S1 C8 N3 N4 -10.24(18) . . . . ?
N5 C13 N4 N3 178.61(15) . . . . ?
S1 C13 N4 N3 -0.7(2) . . . . ?
C11 N3 N4 C13 179.27(17) . . . . ?
C8 N3 N4 C13 7.8(2) . . . . ?
O4 C14 N5 C13 -5.9(3) . . . . ?
C15 C14 N5 C13 174.1(2) . . . . ?
O4 C14 N5 C16 175.2(2) . . . . ?
C15 C14 N5 C16 -4.8(3) . . . . ?
N4 C13 N5 C14 -171.19(19) . . . . ?
S1 C13 N5 C14 8.1(3) . . . . ?
N4 C13 N5 C16 7.8(3) . . . . ?
S1 C13 N5 C16 -172.92(14) . . . . ?
C17 C16 N5 C14 101.5(3) . . . . ?
C21 C16 N5 C14 -81.7(3) . . . . ?
C17 C16 N5 C13 -77.5(3) . . . . ?
C21 C16 N5 C13 99.4(2) . . . . ?
N4 C13 S1 C8 -4.58(16) . . . . ?
N5 C13 S1 C8 176.13(16) . . . . ?
N3 C8 S1 C13 7.54(12) . . . . ?
C6 C8 S1 C13 126.80(14) . . . . ?
C9 C8 S1 C13 -109.55(14) . . . . ?
